data_2214913
loop_
_publ_author_name
'Zhang, Yu-Zhen'
'Chen, Zi-Lu'
'Ng, Seik Weng'

_publ_section_title
;Diaquabis[(1<i>R</i>,2<i>R</i>)-(+)--1,2-diphenylethylenediamine-\k^2^<i>N</i>,<i>N</i>']nickel(II)
 dichloride--dichloridobis(1,10-phenanthroline-\k^2^<i>N</i>,<i>N</i>')nickel(II)
 (1/2)
;
_journal_coeditor_code XU2291
_journal_issue 8
_journal_name_full 'Acta Crystallographica Section E'
_journal_page_first m2123
_journal_page_last m2123
_journal_paper_doi 10.1107/S1600536807033296
_journal_volume 63
_journal_year 2007
_chemical_formula_iupac '[Ni (C14 H16 N2)2 (H2 O)2]Cl2, 2[Ni Cl2 (C12 H8 N2)2]'
_chemical_formula_moiety 'C28 H36 N4 Ni O2 2+, 2(Cl -), 2(C24 H16 Cl2 N4 Ni)'
_chemical_formula_sum 'C76 H68 Cl6 N12 Ni3 O2'
_chemical_formula_weight 1570.25
_chemical_name_systematic
;
Diaquabis[(1<i>R</i>,2<i>R</i>)-(+)--1,2-diphenylethylenediamine-
\k^2^<i>N</i>,<i>N</i>']nickel(II)
dichloride--dichloridobis(1,10-phenanthroline-
\k^2^<i>N</i>,<i>N</i>')nickel(II) (1/2)
;
_space_group_IT_number 4
_symmetry_cell_setting monoclinic
_symmetry_space_group_name_Hall 'P 2yb'
_symmetry_space_group_name_H-M 'P 1 21 1'
_atom_sites_solution_hydrogens geom
_atom_sites_solution_primary direct
_atom_sites_solution_secondary difmap
_audit_creation_method SHELXL-97
_cell_angle_alpha 90.00
_cell_angle_beta 101.348(2)
_cell_angle_gamma 90.00
_cell_formula_units_Z 2
_cell_length_a 12.390(2)
_cell_length_b 13.819(2)
_cell_length_c 21.261(3)
_cell_measurement_reflns_used 3615
_cell_measurement_temperature 293(2)
_cell_measurement_theta_max 24.4
_cell_measurement_theta_min 2.3
_cell_volume 3569.1(9)
_computing_cell_refinement 'SAINT (Bruker, 2003)'
_computing_data_collection 'SMART (Bruker, 2003)'
_computing_data_reduction SAINT
_computing_molecular_graphics 'X-SEED (Barbour, 2001)'
_computing_publication_material 'publCIF (Westrip, 2007)'
_computing_structure_refinement 'SHELXL97 (Sheldrick, 1997)'
_computing_structure_solution 'SHELXS97 (Sheldrick, 1997)'
_diffrn_ambient_temperature 293(2)
_diffrn_measured_fraction_theta_full 0.99
_diffrn_measured_fraction_theta_max 0.99
_diffrn_measurement_device_type 'Bruker APEX area-detector'
_diffrn_measurement_method '\f and \w'
_diffrn_radiation_monochromator graphite
_diffrn_radiation_source 'fine-focus sealed tube'
_diffrn_radiation_type MoK\a
_diffrn_radiation_wavelength 0.71073
_diffrn_reflns_av_R_equivalents 0.046
_diffrn_reflns_av_sigmaI/netI 0.109
_diffrn_reflns_limit_h_max 14
_diffrn_reflns_limit_h_min -16
_diffrn_reflns_limit_k_max 17
_diffrn_reflns_limit_k_min -15
_diffrn_reflns_limit_l_max 27
_diffrn_reflns_limit_l_min -27
_diffrn_reflns_number 22161
_diffrn_reflns_theta_full 27.5
_diffrn_reflns_theta_max 27.50
_diffrn_reflns_theta_min 1.68
_diffrn_standards_interval_count 0
_diffrn_standards_interval_time 0
_diffrn_standards_number 0
_exptl_absorpt_coefficient_mu 1.064
_exptl_absorpt_correction_T_max 0.832
_exptl_absorpt_correction_T_min 0.629
_exptl_absorpt_correction_type multi-scan
_exptl_absorpt_process_details '(SADABS; Sheldrick, 1996)'
_exptl_crystal_colour green
_exptl_crystal_density_diffrn 1.461
_exptl_crystal_density_method 'not measured'
_exptl_crystal_description block
_exptl_crystal_F_000 1620
_exptl_crystal_size_max 0.48
_exptl_crystal_size_mid 0.23
_exptl_crystal_size_min 0.18
_refine_diff_density_max 0.73
_refine_diff_density_min -0.50
_refine_ls_abs_structure_details 'Flack (1983), 5767 Friedel pairs'
_refine_ls_abs_structure_Flack -0.07(3)
_refine_ls_extinction_method none
_refine_ls_goodness_of_fit_ref 1.016
_refine_ls_hydrogen_treatment constr
_refine_ls_matrix_type full
_refine_ls_number_parameters 796
_refine_ls_number_reflns 14184
_refine_ls_number_restraints 590
_refine_ls_restrained_S_all 1.035
_refine_ls_R_factor_all 0.142
_refine_ls_R_factor_gt 0.056
_refine_ls_shift/su_max 0.002
_refine_ls_shift/su_mean 0.000
_refine_ls_structure_factor_coef Fsqd
_refine_ls_weighting_details 'calc w=1/[\s^2^(Fo^2^)+(0.0657P)^2^] where P=(Fo^2^+2Fc^2^)/3'
_refine_ls_weighting_scheme calc
_refine_ls_wR_factor_gt 0.122
_refine_ls_wR_factor_ref 0.165
_reflns_number_gt 7201
_reflns_number_total 14184
_reflns_threshold_expression I>2\s(I)
_cod_data_source_file xu2291.cif
_cod_data_source_block I
_cod_original_sg_symbol_H-M 'P 21'
_cod_database_code 2214913
_cod_database_fobs_code 2214913

loop_
_symmetry_equiv_pos_as_xyz
'x, y, z'
'-x, y+1/2, -z'

loop_
_atom_site_type_symbol
_atom_site_label
_atom_site_fract_x
_atom_site_fract_y
_atom_site_fract_z
_atom_site_U_iso_or_equiv
_atom_site_adp_type
_atom_site_calc_flag
_atom_site_refinement_flags
_atom_site_occupancy
Ni Ni1 0.29514(10) 0.50000(10) 0.49741(6) 0.0299(4) Uani d . 1
Ni Ni2 0.25490(14) 0.5183(2) 0.75226(8) 0.0338(2) Uani d . 1
Ni Ni3 0.20348(10) 0.53816(7) 1.00447(6) 0.0316(4) Uani d . 1
Cl Cl1 0.2252(2) 0.6289(3) 0.55598(13) 0.0430(8) Uani d . 1
Cl Cl2 0.4373(2) 0.4691(3) 0.58756(13) 0.0421(9) Uani d . 1
Cl Cl3 0.2784(3) 0.4096(3) 0.94865(13) 0.0456(9) Uani d . 1
Cl Cl4 0.0615(2) 0.5664(3) 0.91330(13) 0.0424(9) Uani d . 1
Cl Cl5 0.2419(3) 0.2174(3) 0.73513(16) 0.0572(11) Uani d . 1
Cl Cl6 0.2600(3) 0.8237(3) 0.76323(16) 0.0553(10) Uani d . 1
O O1W 0.1792(6) 0.4053(7) 0.7986(3) 0.044(2) Uani d U 1
H H1W1 0.1761 0.4221 0.8352 0.065 Uiso calc R 1
H H1W2 0.2159 0.3556 0.8000 0.065 Uiso calc R 1
O O2W 0.3293(6) 0.6312(7) 0.7052(3) 0.044(2) Uani d U 1
H H2W1 0.3028 0.6307 0.6667 0.066 Uiso calc R 1
H H2W2 0.3175 0.6838 0.7204 0.066 Uiso calc R 1
N N1 0.3601(6) 0.3954(7) 0.4420(4) 0.038(3) Uani d DU 1
N N2 0.3986(6) 0.5863(6) 0.4543(4) 0.034(3) Uani d DU 1
N N3 0.1607(5) 0.5282(6) 0.4219(3) 0.030(2) Uani d DU 1
N N4 0.1767(5) 0.4016(7) 0.5181(3) 0.032(2) Uani d DU 1
N N5 0.1297(5) 0.4921(7) 0.6732(4) 0.035(2) Uani d DU 1
H H5A 0.1451 0.5194 0.6397 0.042 Uiso calc R 1
H H5B 0.1230 0.4310 0.6661 0.042 Uiso calc R 1
N N6 0.1413(6) 0.6165(7) 0.7728(3) 0.035(2) Uani d DU 1
H H6A 0.1134 0.5957 0.8042 0.042 Uiso calc R 1
H H6B 0.1731 0.6710 0.7838 0.042 Uiso calc R 1
N N7 0.3814(6) 0.5373(7) 0.8346(4) 0.042(2) Uani d DU 1
H H7A 0.4106 0.5936 0.8335 0.051 Uiso calc R 1
H H7B 0.3539 0.5339 0.8686 0.051 Uiso calc R 1
N N8 0.3740(5) 0.4240(7) 0.7278(4) 0.035(2) Uani d DU 1
H H8A 0.3543 0.3650 0.7320 0.042 Uiso calc R 1
H H8B 0.3785 0.4329 0.6884 0.042 Uiso calc R 1
N N9 0.1349(6) 0.6434(7) 1.0580(4) 0.038(3) Uani d DU 1
N N10 0.1035(7) 0.4532(7) 1.0484(4) 0.039(3) Uani d DU 1
N N11 0.3398(5) 0.5123(7) 1.0794(4) 0.034(2) Uani d DU 1
N N12 0.3175(5) 0.6347(7) 0.9814(3) 0.033(2) Uani d DU 1
C C1 0.4366(5) 0.4348(6) 0.4119(3) 0.037(3) Uani d GDU 1
C C2 0.4929(7) 0.3789(5) 0.3745(4) 0.056(4) Uani d GDU 1
C C3 0.5649(6) 0.4225(8) 0.3406(3) 0.076(5) Uani d GU 1
H H3 0.6025 0.3851 0.3156 0.092 Uiso calc R 1
C C4 0.5806(5) 0.5221(8) 0.3441(3) 0.070(4) Uani d GU 1
H H4 0.6288 0.5513 0.3214 0.084 Uiso calc R 1
C C5 0.5244(7) 0.5780(5) 0.3814(4) 0.054(4) Uani d GDU 1
C C6 0.4524(5) 0.5344(6) 0.4153(3) 0.040(3) Uani d GDU 1
C C7 0.4764(10) 0.2793(6) 0.3723(6) 0.072(5) Uani d DU 1
H H7 0.5165 0.2402 0.3496 0.086 Uiso calc R 1
C C8 0.4004(9) 0.2388(9) 0.4037(5) 0.066(4) Uani d DU 1
H H8 0.3877 0.1725 0.4025 0.079 Uiso calc R 1
C C9 0.3432(10) 0.2998(7) 0.4373(5) 0.054(4) Uani d DU 1
H H9 0.2904 0.2729 0.4576 0.065 Uiso calc R 1
C C10 0.5338(10) 0.6777(6) 0.3872(6) 0.070(4) Uani d DU 1
H H10 0.5800 0.7101 0.3647 0.084 Uiso calc R 1
C C11 0.4768(9) 0.7308(10) 0.4253(5) 0.071(5) Uani d DU 1
H H11 0.4836 0.7978 0.4277 0.086 Uiso calc R 1
C C12 0.4090(9) 0.6821(7) 0.4600(5) 0.049(3) Uani d DU 1
H H12 0.3716 0.7160 0.4869 0.059 Uiso calc R 1
C C13 0.0692(5) 0.4766(5) 0.4267(3) 0.031(3) Uani d GDU 1
C C14 -0.0298(6) 0.4863(5) 0.3832(3) 0.034(3) Uani d GDU 1
C C15 -0.1196(4) 0.4293(7) 0.3894(3) 0.055(4) Uani d GU 1
H H15 -0.1858 0.4358 0.3602 0.066 Uiso calc R 1
C C16 -0.1104(5) 0.3626(6) 0.4390(4) 0.048(3) Uani d GU 1
H H16 -0.1704 0.3244 0.4432 0.057 Uiso calc R 1
C C17 -0.0114(6) 0.3529(5) 0.4826(3) 0.041(3) Uani d GDU 1
C C18 0.0784(4) 0.4099(6) 0.4764(3) 0.033(3) Uani d GDU 1
C C19 -0.0362(8) 0.5558(7) 0.3345(4) 0.046(3) Uani d DU 1
H H19 -0.1014 0.5652 0.3049 0.055 Uiso calc R 1
C C20 0.0565(7) 0.6102(9) 0.3315(5) 0.049(4) Uani d DU 1
H H20 0.0538 0.6570 0.2998 0.059 Uiso calc R 1
C C21 0.1533(8) 0.5951(8) 0.3758(4) 0.045(3) Uani d DU 1
H H21 0.2148 0.6324 0.3732 0.054 Uiso calc R 1
C C22 0.0032(9) 0.2872(8) 0.5335(4) 0.061(4) Uani d DU 1
H H22 -0.0558 0.2487 0.5389 0.073 Uiso calc R 1
C C23 0.1023(7) 0.2777(9) 0.5760(5) 0.046(3) Uani d DU 1
H H23 0.1114 0.2333 0.6095 0.055 Uiso calc R 1
C C24 0.1879(8) 0.3376(8) 0.5662(4) 0.040(3) Uani d DU 1
H H24 0.2555 0.3330 0.5943 0.048 Uiso calc R 1
C C25 0.0271(5) 0.5315(5) 0.6866(3) 0.042(2) Uani d DU 1
H H25 0.0064 0.4906 0.7200 0.051 Uiso calc R 1
C C26 0.0539(5) 0.6301(5) 0.7160(3) 0.041(2) Uani d DU 1
H H26 0.0874 0.6664 0.6852 0.049 Uiso calc R 1
C C27 -0.0695(5) 0.5310(6) 0.6305(3) 0.042(3) Uani d GDU 1
C C28 -0.1636(6) 0.4801(6) 0.6368(3) 0.068(3) Uani d GU 1
H H28 -0.1660 0.4473 0.6747 0.082 Uiso calc R 1
C C29 -0.2541(5) 0.4781(6) 0.5864(4) 0.072(3) Uani d GU 1
H H29 -0.3170 0.4440 0.5906 0.086 Uiso calc R 1
C C30 -0.2505(5) 0.5271(7) 0.5297(3) 0.067(3) Uani d GU 1
H H30 -0.3110 0.5258 0.4960 0.081 Uiso calc R 1
C C31 -0.1564(6) 0.5780(6) 0.5235(3) 0.064(3) Uani d GU 1
H H31 -0.1540 0.6108 0.4856 0.077 Uiso calc R 1
C C32 -0.0659(5) 0.5800(6) 0.5739(3) 0.056(3) Uani d GU 1
H H32 -0.0030 0.6140 0.5697 0.067 Uiso calc R 1
C C33 -0.0425(5) 0.6905(6) 0.7272(4) 0.037(3) Uani d GDU 1
C C34 -0.1180(6) 0.6580(5) 0.7629(3) 0.062(3) Uani d GU 1
H H34 -0.1112 0.5962 0.7806 0.074 Uiso calc R 1
C C35 -0.2038(5) 0.7177(7) 0.7721(3) 0.072(3) Uani d GU 1
H H35 -0.2544 0.6959 0.7959 0.086 Uiso calc R 1
C C36 -0.2141(6) 0.8101(6) 0.7456(4) 0.074(4) Uani d GU 1
H H36 -0.2715 0.8500 0.7518 0.089 Uiso calc R 1
C C37 -0.1386(7) 0.8426(5) 0.7100(4) 0.062(3) Uani d GU 1
H H37 -0.1455 0.9044 0.6923 0.075 Uiso calc R 1
C C38 -0.0528(5) 0.7829(6) 0.7008(3) 0.062(3) Uani d GU 1
H H38 -0.0023 0.8047 0.6769 0.074 Uiso calc R 1
C C39 0.4657(5) 0.4626(6) 0.8365(3) 0.040(2) Uani d DU 1
H H39 0.4373 0.4035 0.8529 0.048 Uiso calc R 1
C C40 0.4817(5) 0.4411(6) 0.7691(3) 0.042(2) Uani d DU 1
H H40 0.5130 0.4990 0.7531 0.050 Uiso calc R 1
C C41 0.5703(5) 0.4891(6) 0.8827(3) 0.046(3) Uani d GDU 1
C C42 0.6388(7) 0.5615(6) 0.8674(3) 0.091(4) Uani d GU 1
H H42 0.6197 0.5946 0.8288 0.109 Uiso calc R 1
C C43 0.7357(6) 0.5843(6) 0.9100(4) 0.113(5) Uani d GU 1
H H43 0.7815 0.6327 0.8998 0.136 Uiso calc R 1
C C44 0.7641(5) 0.5349(7) 0.9678(4) 0.079(4) Uani d GU 1
H H44 0.8290 0.5502 0.9963 0.095 Uiso calc R 1
C C45 0.6957(6) 0.4625(6) 0.9831(3) 0.073(4) Uani d GU 1
H H45 0.7147 0.4294 1.0217 0.087 Uiso calc R 1
C C46 0.5988(6) 0.4396(5) 0.9405(3) 0.056(3) Uani d GU 1
H H46 0.5530 0.3912 0.9507 0.067 Uiso calc R 1
C C47 0.5609(5) 0.3586(5) 0.7668(4) 0.041(3) Uani d GDU 1
C C48 0.6560(6) 0.3785(5) 0.7438(4) 0.079(4) Uani d GU 1
H H48 0.6689 0.4409 0.7305 0.095 Uiso calc R 1
C C49 0.7318(5) 0.3054(7) 0.7407(4) 0.098(5) Uani d GU 1
H H49 0.7955 0.3188 0.7253 0.117 Uiso calc R 1
C C50 0.7125(6) 0.2123(6) 0.7606(4) 0.064(3) Uani d GU 1
H H50 0.7632 0.1634 0.7585 0.077 Uiso calc R 1
C C51 0.6174(7) 0.1923(5) 0.7836(3) 0.064(4) Uani d GU 1
H H51 0.6045 0.1300 0.7969 0.077 Uiso calc R 1
C C52 0.5416(5) 0.2654(6) 0.7867(3) 0.055(3) Uani d GU 1
H H52 0.4779 0.2520 0.8021 0.066 Uiso calc R 1
C C53 0.0607(5) 0.6031(6) 1.0899(3) 0.041(3) Uani d GDU 1
C C54 0.0013(7) 0.6585(5) 1.1258(4) 0.056(4) Uani d GDU 1
C C55 -0.0704(6) 0.6138(7) 1.1595(3) 0.066(4) Uani d GU 1
H H55 -0.1101 0.6508 1.1836 0.079 Uiso calc R 1
C C56 -0.0827(5) 0.5138(8) 1.1572(3) 0.076(4) Uani d GU 1
H H56 -0.1307 0.4839 1.1797 0.091 Uiso calc R 1
C C57 -0.0233(7) 0.4585(5) 1.1212(4) 0.054(4) Uani d GDU 1
C C58 0.0484(5) 0.5031(6) 1.0876(3) 0.041(3) Uani d GDU 1
C C59 0.0182(10) 0.7580(6) 1.1268(6) 0.076(5) Uani d DU 1
H H59 -0.0218 0.7974 1.1493 0.091 Uiso calc R 1
C C60 0.0933(10) 0.7992(10) 1.0949(6) 0.077(5) Uani d DU 1
H H60 0.1048 0.8657 1.0959 0.092 Uiso calc R 1
C C61 0.1513(10) 0.7389(7) 1.0612(5) 0.054(4) Uani d DU 1
H H61 0.2033 0.7658 1.0403 0.065 Uiso calc R 1
C C62 -0.0342(10) 0.3584(6) 1.1188(6) 0.070(4) Uani d DU 1
H H62 -0.0775 0.3266 1.1434 0.083 Uiso calc R 1
C C63 0.0209(9) 0.3075(9) 1.0789(5) 0.062(4) Uani d DU 1
H H63 0.0136 0.2407 1.0753 0.075 Uiso calc R 1
C C64 0.0877(10) 0.3575(8) 1.0442(6) 0.056(4) Uani d DU 1
H H64 0.1230 0.3224 1.0169 0.067 Uiso calc R 1
C C65 0.4298(5) 0.5649(5) 1.0721(3) 0.032(3) Uani d GDU 1
C C66 0.5300(6) 0.5571(5) 1.1147(3) 0.044(3) Uani d GDU 1
C C67 0.6183(4) 0.6146(7) 1.1068(3) 0.049(3) Uani d GU 1
H H67 0.6854 0.6094 1.1354 0.059 Uiso calc R 1
C C68 0.6065(5) 0.6800(6) 1.0563(4) 0.059(4) Uani d GU 1
H H68 0.6656 0.7186 1.0510 0.071 Uiso calc R 1
C C69 0.5063(6) 0.6879(6) 1.0136(3) 0.039(3) Uani d GDU 1
C C70 0.4180(4) 0.6303(6) 1.0215(3) 0.031(3) Uani d GDU 1
C C71 0.5383(9) 0.4863(7) 1.1623(5) 0.057(4) Uani d DU 1
H H71 0.6055 0.4764 1.1899 0.069 Uiso calc R 1
C C72 0.4489(7) 0.4308(9) 1.1691(5) 0.053(4) Uani d DU 1
H H72 0.4548 0.3836 1.2008 0.064 Uiso calc R 1
C C73 0.3498(8) 0.4475(8) 1.1273(4) 0.042(3) Uani d DU 1
H H73 0.2880 0.4126 1.1325 0.050 Uiso calc R 1
C C74 0.4920(8) 0.7537(8) 0.9627(4) 0.042(3) Uani d DU 1
H H74 0.5492 0.7938 0.9565 0.050 Uiso calc R 1
C C75 0.3907(8) 0.7573(10) 0.9221(5) 0.056(4) Uani d DU 1
H H75 0.3798 0.7985 0.8868 0.067 Uiso calc R 1
C C76 0.3046(9) 0.6995(8) 0.9336(5) 0.044(3) Uani d DU 1
H H76 0.2356 0.7061 0.9072 0.053 Uiso calc R 1

loop_
_atom_site_aniso_label
_atom_site_aniso_U_11
_atom_site_aniso_U_22
_atom_site_aniso_U_33
_atom_site_aniso_U_12
_atom_site_aniso_U_13
_atom_site_aniso_U_23
Ni1 0.0295(7) 0.0305(11) 0.0294(7) -0.0009(7) 0.0051(6) 0.0016(8)
Ni2 0.0321(5) 0.0401(5) 0.0297(4) -0.0037(4) 0.0073(3) -0.0004(4)
Ni3 0.0335(8) 0.0357(12) 0.0258(7) 0.0005(7) 0.0063(6) 0.0007(8)
Cl1 0.0495(18) 0.039(2) 0.0415(17) 0.0118(15) 0.0121(14) -0.0011(16)
Cl2 0.0401(17) 0.046(2) 0.0370(16) 0.0067(15) 0.0005(13) 0.0036(16)
Cl3 0.057(2) 0.045(2) 0.0348(17) 0.0134(17) 0.0100(14) -0.0015(16)
Cl4 0.0397(17) 0.050(3) 0.0343(16) 0.0065(15) 0.0002(13) 0.0008(16)
Cl5 0.061(2) 0.059(3) 0.0510(18) -0.0211(19) 0.0089(16) -0.007(2)
Cl6 0.070(2) 0.043(3) 0.0504(18) -0.0181(19) 0.0063(17) -0.0025(19)
O1W 0.045(4) 0.053(5) 0.036(4) -0.004(4) 0.015(3) 0.008(4)
O2W 0.054(4) 0.040(5) 0.041(4) -0.004(4) 0.015(4) 0.000(4)
N1 0.042(5) 0.042(6) 0.030(5) 0.000(4) 0.006(4) -0.005(4)
N2 0.032(4) 0.042(6) 0.029(4) -0.010(4) 0.003(4) 0.007(4)
N3 0.038(4) 0.026(5) 0.027(4) -0.004(4) 0.005(3) 0.002(4)
N4 0.038(5) 0.030(5) 0.031(5) -0.006(4) 0.010(4) -0.002(4)
N5 0.028(4) 0.035(5) 0.043(4) 0.003(3) 0.007(3) -0.002(4)
N6 0.032(4) 0.043(5) 0.029(4) -0.008(4) 0.004(3) -0.006(4)
N7 0.040(4) 0.052(6) 0.038(4) -0.004(4) 0.012(3) -0.006(4)
N8 0.033(4) 0.042(5) 0.033(4) 0.001(4) 0.012(4) 0.004(4)
N9 0.042(5) 0.039(6) 0.033(5) 0.006(4) 0.004(4) 0.002(4)
N10 0.033(5) 0.044(6) 0.037(5) -0.001(4) 0.006(4) 0.002(5)
N11 0.038(4) 0.038(6) 0.025(4) 0.005(5) 0.004(3) 0.003(5)
N12 0.038(5) 0.036(6) 0.023(4) 0.002(4) 0.002(4) 0.002(4)
C1 0.027(5) 0.050(7) 0.033(5) 0.008(5) 0.004(4) -0.002(5)
C2 0.046(6) 0.079(8) 0.040(6) 0.007(6) 0.004(5) -0.005(6)
C3 0.053(7) 0.125(9) 0.052(7) 0.016(7) 0.013(6) -0.014(7)
C4 0.042(6) 0.132(9) 0.043(6) -0.008(7) 0.022(5) 0.013(7)
C5 0.034(5) 0.085(8) 0.039(6) -0.008(6) -0.005(5) 0.002(6)
C6 0.031(5) 0.065(7) 0.026(5) 0.001(5) 0.009(4) 0.005(5)
C7 0.072(7) 0.090(9) 0.049(6) 0.028(6) 0.004(6) -0.022(6)
C8 0.082(7) 0.053(7) 0.058(7) 0.022(6) 0.005(6) -0.013(6)
C9 0.063(6) 0.052(8) 0.045(6) 0.003(6) 0.006(5) -0.004(6)
C10 0.056(7) 0.108(9) 0.044(6) -0.026(6) 0.004(5) 0.021(6)
C11 0.073(7) 0.062(8) 0.070(7) -0.027(6) -0.007(6) 0.025(6)
C12 0.048(6) 0.041(7) 0.053(6) -0.019(5) -0.004(5) 0.005(5)
C13 0.032(5) 0.030(6) 0.030(5) -0.003(4) 0.006(4) -0.004(5)
C14 0.029(5) 0.036(6) 0.034(5) 0.000(4) -0.002(4) -0.004(5)
C15 0.042(6) 0.064(7) 0.055(6) 0.002(6) 0.000(5) -0.014(6)
C16 0.032(5) 0.047(7) 0.060(6) -0.014(5) 0.002(5) -0.008(5)
C17 0.042(6) 0.040(7) 0.044(6) -0.011(5) 0.013(5) -0.002(5)
C18 0.029(5) 0.035(6) 0.034(5) -0.007(5) 0.009(4) -0.009(5)
C19 0.046(6) 0.056(7) 0.029(5) 0.007(5) -0.010(4) 0.002(5)
C20 0.053(6) 0.047(7) 0.044(6) 0.006(5) -0.001(5) 0.017(6)
C21 0.053(6) 0.049(7) 0.033(5) 0.005(5) 0.009(5) 0.005(5)
C22 0.058(6) 0.060(8) 0.069(7) -0.031(6) 0.025(6) -0.017(6)
C23 0.068(6) 0.038(6) 0.036(5) -0.010(5) 0.019(5) 0.005(5)
C24 0.045(5) 0.044(7) 0.029(5) 0.010(5) 0.003(4) 0.000(5)
C25 0.036(4) 0.050(5) 0.037(4) -0.002(4) -0.001(3) -0.002(4)
C26 0.034(4) 0.051(5) 0.034(4) 0.003(4) -0.002(4) 0.002(4)
C27 0.036(5) 0.059(6) 0.030(4) -0.003(4) 0.003(4) -0.008(4)
C28 0.056(6) 0.091(8) 0.050(6) -0.022(5) -0.009(5) 0.008(5)
C29 0.046(5) 0.089(7) 0.072(6) -0.029(5) -0.012(5) 0.008(6)
C30 0.055(6) 0.085(7) 0.051(6) 0.000(5) -0.016(5) 0.002(5)
C31 0.063(6) 0.067(7) 0.057(6) 0.004(5) 0.000(5) 0.008(5)
C32 0.050(5) 0.057(6) 0.053(6) -0.009(5) -0.005(5) -0.007(5)
C33 0.028(4) 0.052(6) 0.030(4) 0.003(4) 0.004(4) -0.001(4)
C34 0.059(6) 0.057(6) 0.071(6) -0.002(5) 0.016(5) 0.018(5)
C35 0.050(5) 0.094(8) 0.076(6) -0.008(5) 0.024(5) 0.015(6)
C36 0.065(7) 0.089(8) 0.069(7) 0.030(6) 0.013(6) -0.006(6)
C37 0.063(6) 0.053(7) 0.075(7) 0.006(5) 0.021(5) 0.017(6)
C38 0.057(6) 0.060(7) 0.073(6) 0.015(5) 0.023(5) 0.010(5)
C39 0.039(4) 0.043(5) 0.035(4) 0.003(4) -0.001(4) -0.002(4)
C40 0.031(4) 0.053(5) 0.039(5) 0.000(4) 0.004(4) -0.002(4)
C41 0.041(5) 0.060(6) 0.034(5) -0.002(4) 0.004(4) -0.003(5)
C42 0.088(7) 0.121(9) 0.057(6) -0.057(6) -0.004(5) 0.024(6)
C43 0.100(8) 0.141(10) 0.093(8) -0.056(7) 0.005(7) 0.014(7)
C44 0.056(6) 0.098(8) 0.070(7) -0.006(6) -0.020(5) -0.013(6)
C45 0.077(7) 0.067(7) 0.065(6) 0.003(5) -0.008(5) -0.004(5)
C46 0.051(5) 0.067(6) 0.045(5) -0.009(5) -0.003(4) -0.001(5)
C47 0.032(5) 0.056(6) 0.031(5) -0.006(4) 0.000(4) 0.000(4)
C48 0.070(6) 0.070(7) 0.108(8) 0.013(5) 0.042(6) 0.033(6)
C49 0.090(7) 0.097(8) 0.120(8) 0.017(6) 0.055(7) 0.032(7)
C50 0.049(6) 0.077(7) 0.069(6) 0.022(5) 0.018(5) 0.018(6)
C51 0.075(6) 0.059(7) 0.060(6) 0.016(5) 0.017(5) 0.010(6)
C52 0.063(6) 0.056(7) 0.055(5) 0.006(5) 0.032(5) 0.003(5)
C53 0.034(5) 0.068(8) 0.021(5) 0.007(5) 0.002(4) 0.000(5)
C54 0.044(6) 0.084(8) 0.040(6) 0.020(6) 0.010(5) -0.008(6)
C55 0.038(6) 0.120(9) 0.046(6) 0.014(6) 0.021(5) -0.011(6)
C56 0.048(6) 0.133(9) 0.046(6) -0.009(7) 0.010(5) 0.004(7)
C57 0.040(6) 0.086(8) 0.038(6) -0.013(6) 0.013(5) 0.012(6)
C58 0.031(5) 0.058(7) 0.033(5) -0.001(5) 0.001(4) 0.005(5)
C59 0.067(7) 0.097(9) 0.063(7) 0.035(7) 0.010(6) -0.021(7)
C60 0.096(8) 0.065(8) 0.070(7) 0.017(7) 0.015(6) -0.014(7)
C61 0.070(7) 0.047(7) 0.046(6) 0.007(6) 0.011(5) -0.012(6)
C62 0.051(6) 0.093(8) 0.059(7) -0.034(6) -0.002(5) 0.021(6)
C63 0.063(7) 0.052(7) 0.065(7) -0.024(6) -0.004(6) 0.012(6)
C64 0.058(7) 0.059(8) 0.048(6) -0.009(6) 0.006(5) -0.001(6)
C65 0.028(5) 0.034(6) 0.035(5) 0.006(4) 0.007(4) -0.008(5)
C66 0.044(6) 0.041(7) 0.046(6) 0.007(5) 0.002(5) -0.013(5)
C67 0.027(5) 0.050(7) 0.065(6) 0.004(5) -0.003(5) -0.007(6)
C68 0.050(6) 0.058(7) 0.074(7) -0.011(6) 0.021(6) -0.009(6)
C69 0.034(5) 0.044(7) 0.040(5) -0.002(5) 0.005(4) -0.003(5)
C70 0.035(5) 0.028(6) 0.028(5) 0.005(5) 0.001(4) 0.001(5)
C71 0.050(6) 0.064(8) 0.055(6) 0.016(6) 0.003(5) -0.011(6)
C72 0.064(7) 0.051(7) 0.039(6) 0.013(6) -0.002(5) 0.013(6)
C73 0.046(6) 0.039(6) 0.039(5) 0.001(5) 0.003(5) 0.005(5)
C74 0.048(6) 0.037(6) 0.042(5) -0.012(5) 0.011(5) 0.008(5)
C75 0.078(7) 0.042(7) 0.049(6) -0.012(6) 0.011(6) 0.006(6)
C76 0.050(6) 0.039(7) 0.042(6) -0.011(5) 0.007(5) 0.003(5)

loop_
_atom_type_symbol
_atom_type_description
_atom_type_scat_dispersion_real
_atom_type_scat_dispersion_imag
_atom_type_scat_source
C C 0.0033 0.0016 'International Tables Vol C Tables 4.2.6.8 and 6.1.1.4'
H H 0.0000 0.0000 'International Tables Vol C Tables 4.2.6.8 and 6.1.1.4'
N N 0.0061 0.0033 'International Tables Vol C Tables 4.2.6.8 and 6.1.1.4'
O O 0.0106 0.0060 'International Tables Vol C Tables 4.2.6.8 and 6.1.1.4'
Cl Cl 0.1484 0.1585 'International Tables Vol C Tables 4.2.6.8 and 6.1.1.4'
Ni Ni 0.3393 1.1124 'International Tables Vol C Tables 4.2.6.8 and 6.1.1.4'

loop_
_geom_angle_atom_site_label_1
_geom_angle_atom_site_label_2
_geom_angle_atom_site_label_3
_geom_angle
N2 Ni1 N4 166.2(3)
N2 Ni1 N3 91.2(3)
N4 Ni1 N3 78.4(3)
N2 Ni1 N1 79.2(3)
N4 Ni1 N1 91.9(3)
N3 Ni1 N1 91.9(4)
N2 Ni1 Cl2 92.0(2)
N4 Ni1 Cl2 98.76(18)
N3 Ni1 Cl2 175.8(2)
N1 Ni1 Cl2 91.4(3)
N2 Ni1 Cl1 96.8(2)
N4 Ni1 Cl1 91.9(3)
N3 Ni1 Cl1 86.9(3)
N1 Ni1 Cl1 175.8(2)
Cl2 Ni1 Cl1 90.04(12)
N6 Ni2 N5 81.6(3)
N6 Ni2 N8 176.7(5)
N5 Ni2 N8 98.1(3)
N6 Ni2 N7 99.7(3)
N5 Ni2 N7 177.0(5)
N8 Ni2 N7 80.8(3)
N6 Ni2 O1W 90.2(3)
N5 Ni2 O1W 85.5(3)
N8 Ni2 O1W 93.1(3)
N7 Ni2 O1W 91.7(3)
N6 Ni2 O2W 89.6(4)
N5 Ni2 O2W 94.0(3)
N8 Ni2 O2W 87.1(3)
N7 Ni2 O2W 88.8(3)
O1W Ni2 O2W 179.5(4)
N10 Ni3 N12 166.9(3)
N10 Ni3 N11 91.4(3)
N12 Ni3 N11 78.8(3)
N10 Ni3 N9 78.9(3)
N12 Ni3 N9 92.8(3)
N11 Ni3 N9 93.2(4)
N10 Ni3 Cl4 92.8(3)
N12 Ni3 Cl4 97.50(18)
N11 Ni3 Cl4 174.6(2)
N9 Ni3 Cl4 90.8(3)
N10 Ni3 Cl3 97.3(2)
N12 Ni3 Cl3 90.6(3)
N11 Ni3 Cl3 85.4(3)
N9 Ni3 Cl3 175.9(2)
Cl4 Ni3 Cl3 90.83(11)
Ni2 O1W H1W1 109.5
Ni2 O1W H1W2 109.5
H1W1 O1W H1W2 109.5
Ni2 O2W H2W1 109.5
Ni2 O2W H2W2 109.5
H2W1 O2W H2W2 109.5
C9 N1 C1 118.3(10)
C9 N1 Ni1 130.1(7)
C1 N1 Ni1 111.4(7)
C12 N2 C6 121.8(10)
C12 N2 Ni1 125.7(7)
C6 N2 Ni1 112.4(7)
C21 N3 C13 118.6(8)
C21 N3 Ni1 128.0(6)
C13 N3 Ni1 113.1(5)
C24 N4 C18 119.8(8)
C24 N4 Ni1 127.8(6)
C18 N4 Ni1 112.4(5)
C25 N5 Ni2 108.4(5)
C25 N5 H5A 110.0
Ni2 N5 H5A 110.0
C25 N5 H5B 110.0
Ni2 N5 H5B 110.0
H5A N5 H5B 108.4
C26 N6 Ni2 109.5(5)
C26 N6 H6A 109.8
Ni2 N6 H6A 109.8
C26 N6 H6B 109.8
Ni2 N6 H6B 109.8
H6A N6 H6B 108.2
C39 N7 Ni2 110.1(5)
C39 N7 H7A 109.6
Ni2 N7 H7A 109.6
C39 N7 H7B 109.6
Ni2 N7 H7B 109.6
H7A N7 H7B 108.2
C40 N8 Ni2 110.6(5)
C40 N8 H8A 109.5
Ni2 N8 H8A 109.5
C40 N8 H8B 109.5
Ni2 N8 H8B 109.5
H8A N8 H8B 108.1
C61 N9 C53 119.3(10)
C61 N9 Ni3 129.1(7)
C53 N9 Ni3 111.5(7)
C64 N10 C58 117.1(10)
C64 N10 Ni3 128.9(7)
C58 N10 Ni3 114.0(7)
C73 N11 C65 119.1(8)
C73 N11 Ni3 128.7(6)
C65 N11 Ni3 111.9(5)
C76 N12 C70 117.5(8)
C76 N12 Ni3 128.7(6)
C70 N12 Ni3 113.8(6)
N1 C1 C2 121.4(8)
N1 C1 C6 118.4(8)
C2 C1 C6 120.0
C7 C2 C1 118.9(9)
C7 C2 C3 121.1(9)
C1 C2 C3 120.0
C4 C3 C2 120.0
C4 C3 H3 120.0
C2 C3 H3 120.0
C3 C4 C5 120.0
C3 C4 H4 120.0
C5 C4 H4 120.0
C10 C5 C6 115.9(9)
C10 C5 C4 124.1(9)
C6 C5 C4 120.0
N2 C6 C5 121.8(8)
N2 C6 C1 118.2(8)
C5 C6 C1 120.0
C8 C7 C2 119.7(11)
C8 C7 H7 120.2
C2 C7 H7 120.2
C7 C8 C9 118.1(13)
C7 C8 H8 121.0
C9 C8 H8 121.0
N1 C9 C8 123.5(13)
N1 C9 H9 118.3
C8 C9 H9 118.3
C11 C10 C5 122.4(11)
C11 C10 H10 118.8
C5 C10 H10 118.8
C10 C11 C12 118.9(12)
C10 C11 H11 120.6
C12 C11 H11 120.6
N2 C12 C11 119.2(12)
N2 C12 H12 120.4
C11 C12 H12 120.4
N3 C13 C14 122.6(6)
N3 C13 C18 117.3(6)
C14 C13 C18 120.0
C13 C14 C15 120.0
C13 C14 C19 118.1(6)
C15 C14 C19 121.8(6)
C16 C15 C14 120.0
C16 C15 H15 120.0
C14 C15 H15 120.0
C15 C16 C17 120.0
C15 C16 H16 120.0
C17 C16 H16 120.0
C18 C17 C16 120.0
C18 C17 C22 117.2(6)
C16 C17 C22 122.8(6)
N4 C18 C17 121.4(6)
N4 C18 C13 118.6(6)
C17 C18 C13 120.0
C20 C19 C14 118.6(9)
C20 C19 H19 120.7
C14 C19 H19 120.7
C19 C20 C21 120.1(10)
C19 C20 H20 119.9
C21 C20 H20 119.9
N3 C21 C20 121.8(10)
N3 C21 H21 119.1
C20 C21 H21 119.1
C23 C22 C17 122.1(9)
C23 C22 H22 118.9
C17 C22 H22 118.9
C22 C23 C24 116.8(10)
C22 C23 H23 121.6
C24 C23 H23 121.6
N4 C24 C23 122.6(10)
N4 C24 H24 118.7
C23 C24 H24 118.7
N5 C25 C26 106.7(6)
N5 C25 C27 115.3(6)
C26 C25 C27 114.0(6)
N5 C25 H25 106.8
C26 C25 H25 106.8
C27 C25 H25 106.8
N6 C26 C25 107.0(6)
N6 C26 C33 114.8(6)
C25 C26 C33 116.6(6)
N6 C26 H26 105.9
C25 C26 H26 105.9
C33 C26 H26 105.9
C28 C27 C32 120.0
C28 C27 C25 118.3(5)
C32 C27 C25 121.7(6)
C27 C28 C29 120.0
C27 C28 H28 120.0
C29 C28 H28 120.0
C30 C29 C28 120.0
C30 C29 H29 120.0
C28 C29 H29 120.0
C29 C30 C31 120.0
C29 C30 H30 120.0
C31 C30 H30 120.0
C32 C31 C30 120.0
C32 C31 H31 120.0
C30 C31 H31 120.0
C31 C32 C27 120.0
C31 C32 H32 120.0
C27 C32 H32 120.0
C34 C33 C38 120.0
C34 C33 C26 122.9(6)
C38 C33 C26 117.1(6)
C35 C34 C33 120.0
C35 C34 H34 120.0
C33 C34 H34 120.0
C34 C35 C36 120.0
C34 C35 H35 120.0
C36 C35 H35 120.0
C37 C36 C35 120.0
C37 C36 H36 120.0
C35 C36 H36 120.0
C36 C37 C38 120.0
C36 C37 H37 120.0
C38 C37 H37 120.0
C37 C38 C33 120.0
C37 C38 H38 120.0
C33 C38 H38 120.0
N7 C39 C41 111.4(6)
N7 C39 C40 109.7(6)
C41 C39 C40 114.1(6)
N7 C39 H39 107.1
C41 C39 H39 107.1
C40 C39 H39 107.1
N8 C40 C47 112.4(6)
N8 C40 C39 109.0(5)
C47 C40 C39 112.6(6)
N8 C40 H40 107.5
C47 C40 H40 107.5
C39 C40 H40 107.5
C42 C41 C46 120.0
C42 C41 C39 120.5(6)
C46 C41 C39 119.5(6)
C43 C42 C41 120.0
C43 C42 H42 120.0
C41 C42 H42 120.0
C42 C43 C44 120.0
C42 C43 H43 120.0
C44 C43 H43 120.0
C45 C44 C43 120.0
C45 C44 H44 120.0
C43 C44 H44 120.0
C46 C45 C44 120.0
C46 C45 H45 120.0
C44 C45 H45 120.0
C45 C46 C41 120.0
C45 C46 H46 120.0
C41 C46 H46 120.0
C48 C47 C52 120.0
C48 C47 C40 117.5(6)
C52 C47 C40 122.5(6)
C47 C48 C49 120.0
C47 C48 H48 120.0
C49 C48 H48 120.0
C50 C49 C48 120.0
C50 C49 H49 120.0
C48 C49 H49 120.0
C49 C50 C51 120.0
C49 C50 H50 120.0
C51 C50 H50 120.0
C52 C51 C50 120.0
C52 C51 H51 120.0
C50 C51 H51 120.0
C51 C52 C47 120.0
C51 C52 H52 120.0
C47 C52 H52 120.0
N9 C53 C54 122.0(8)
N9 C53 C58 118.0(8)
C54 C53 C58 120.0
C55 C54 C53 120.0
C55 C54 C59 122.8(9)
C53 C54 C59 117.2(9)
C54 C55 C56 120.0
C54 C55 H55 120.0
C56 C55 H55 120.0
C57 C56 C55 120.0
C57 C56 H56 120.0
C55 C56 H56 120.0
C62 C57 C56 120.7(9)
C62 C57 C58 119.3(9)
C56 C57 C58 120.0
N10 C58 C57 122.5(8)
N10 C58 C53 117.4(8)
C57 C58 C53 120.0
C60 C59 C54 121.1(12)
C60 C59 H59 119.5
C54 C59 H59 119.5
C59 C60 C61 118.3(13)
C59 C60 H60 120.8
C61 C60 H60 120.8
N9 C61 C60 122.1(13)
N9 C61 H61 119.0
C60 C61 H61 119.0
C63 C62 C57 118.3(11)
C63 C62 H62 120.9
C57 C62 H62 120.9
C62 C63 C64 119.3(12)
C62 C63 H63 120.4
C64 C63 H63 120.4
N10 C64 C63 123.3(12)
N10 C64 H64 118.3
C63 C64 H64 118.3
N11 C65 C66 121.9(6)
N11 C65 C70 118.1(6)
C66 C65 C70 120.0
C65 C66 C67 120.0
C65 C66 C71 117.2(7)
C67 C66 C71 122.7(7)
C66 C67 C68 120.0
C66 C67 H67 120.0
C68 C67 H67 120.0
C69 C68 C67 120.0
C69 C68 H68 120.0
C67 C68 H68 120.0
C68 C69 C70 120.0
C68 C69 C74 121.1(7)
C70 C69 C74 118.9(7)
N12 C70 C69 122.8(6)
N12 C70 C65 117.2(6)
C69 C70 C65 120.0
C72 C71 C66 121.3(10)
C72 C71 H71 119.3
C66 C71 H71 119.3
C71 C72 C73 117.9(11)
C71 C72 H72 121.1
C73 C72 H72 121.1
N11 C73 C72 122.3(10)
N11 C73 H73 118.8
C72 C73 H73 118.8
C75 C74 C69 118.1(9)
C75 C74 H74 121.0
C69 C74 H74 121.0
C74 C75 C76 120.3(11)
C74 C75 H75 119.9
C76 C75 H75 119.9
N12 C76 C75 122.3(10)
N12 C76 H76 118.8
C75 C76 H76 118.8

loop_
_geom_bond_atom_site_label_1
_geom_bond_atom_site_label_2
_geom_bond_distance
Ni1 N2 2.090(9)
Ni1 N4 2.109(8)
Ni1 N3 2.109(7)
Ni1 N1 2.120(10)
Ni1 Cl2 2.372(3)
Ni1 Cl1 2.429(3)
Ni2 N6 2.064(9)
Ni2 N5 2.082(8)
Ni2 N8 2.108(9)
Ni2 N7 2.123(8)
Ni2 O1W 2.157(8)
Ni2 O2W 2.156(8)
Ni3 N10 2.059(10)
Ni3 N12 2.071(9)
Ni3 N11 2.112(7)
Ni3 N9 2.125(10)
Ni3 Cl4 2.380(3)
Ni3 Cl3 2.421(4)
O1W H1W1 0.8200
O1W H1W2 0.8200
O2W H2W1 0.8200
O2W H2W2 0.8200
N1 C9 1.338(5)
N1 C1 1.358(4)
N2 C12 1.332(5)
N2 C6 1.365(4)
N3 C21 1.339(5)
N3 C13 1.360(4)
N4 C24 1.340(5)
N4 C18 1.362(4)
N5 C25 1.462(5)
N5 H5A 0.8600
N5 H5B 0.8600
N6 C26 1.466(5)
N6 H6A 0.8600
N6 H6B 0.8600
N7 C39 1.464(5)
N7 H7A 0.8600
N7 H7B 0.8600
N8 C40 1.464(5)
N8 H8A 0.8600
N8 H8B 0.8600
N9 C61 1.334(5)
N9 C53 1.364(4)
N10 C64 1.337(5)
N10 C58 1.364(4)
N11 C73 1.342(5)
N11 C65 1.365(4)
N12 C76 1.340(5)
N12 C70 1.365(4)
C1 C2 1.3900
C1 C6 1.3900
C2 C7 1.390(5)
C2 C3 1.3900
C3 C4 1.3900
C3 H3 0.9300
C4 C5 1.3900
C4 H4 0.9300
C5 C10 1.386(5)
C5 C6 1.3900
C7 C8 1.376(5)
C7 H7 0.9300
C8 C9 1.386(5)
C8 H8 0.9300
C9 H9 0.9300
C10 C11 1.384(5)
C10 H10 0.9300
C11 C12 1.396(5)
C11 H11 0.9300
C12 H12 0.9300
C13 C14 1.3900
C13 C18 1.3900
C14 C15 1.3900
C14 C19 1.403(5)
C15 C16 1.3900
C15 H15 0.9300
C16 C17 1.3900
C16 H16 0.9300
C17 C18 1.3900
C17 C22 1.397(5)
C19 C20 1.384(5)
C19 H19 0.9300
C20 C21 1.387(5)
C20 H20 0.9300
C21 H21 0.9300
C22 C23 1.380(5)
C22 H22 0.9300
C23 C24 1.393(5)
C23 H23 0.9300
C24 H24 0.9300
C25 C26 1.508(5)
C25 C27 1.515(4)
C25 H25 0.9800
C26 C33 1.514(4)
C26 H26 0.9800
C27 C28 1.3900
C27 C32 1.3900
C28 C29 1.3900
C28 H28 0.9300
C29 C30 1.3900
C29 H29 0.9300
C30 C31 1.3900
C30 H30 0.9300
C31 C32 1.3900
C31 H31 0.9300
C32 H32 0.9300
C33 C34 1.3900
C33 C38 1.3900
C34 C35 1.3900
C34 H34 0.9300
C35 C36 1.3900
C35 H35 0.9300
C36 C37 1.3900
C36 H36 0.9300
C37 C38 1.3900
C37 H37 0.9300
C38 H38 0.9300
C39 C41 1.509(5)
C39 C40 1.515(5)
C39 H39 0.9800
C40 C47 1.511(5)
C40 H40 0.9800
C41 C42 1.3900
C41 C46 1.3900
C42 C43 1.3900
C42 H42 0.9300
C43 C44 1.3900
C43 H43 0.9300
C44 C45 1.3900
C44 H44 0.9300
C45 C46 1.3900
C45 H45 0.9300
C46 H46 0.9300
C47 C48 1.3900
C47 C52 1.3900
C48 C49 1.3900
C48 H48 0.9300
C49 C50 1.3900
C49 H49 0.9300
C50 C51 1.3900
C50 H50 0.9300
C51 C52 1.3900
C51 H51 0.9300
C52 H52 0.9300
C53 C54 1.3900
C53 C58 1.3900
C54 C55 1.3900
C54 C59 1.391(5)
C55 C56 1.3900
C55 H55 0.9300
C56 C57 1.3900
C56 H56 0.9300
C57 C62 1.389(5)
C57 C58 1.3900
C59 C60 1.377(5)
C59 H59 0.9300
C60 C61 1.388(5)
C60 H60 0.9300
C61 H61 0.9300
C62 C63 1.381(5)
C62 H62 0.9300
C63 C64 1.395(5)
C63 H63 0.9300
C64 H64 0.9300
C65 C66 1.3900
C65 C70 1.3900
C66 C67 1.3900
C66 C71 1.395(5)
C67 C68 1.3900
C67 H67 0.9300
C68 C69 1.3900
C68 H68 0.9300
C69 C70 1.3900
C69 C74 1.398(5)
C71 C72 1.379(5)
C71 H71 0.9300
C72 C73 1.387(5)
C72 H72 0.9300
C73 H73 0.9300
C74 C75 1.377(5)
C74 H74 0.9300
C75 C76 1.393(5)
C75 H75 0.9300
C76 H76 0.9300

loop_
_geom_hbond_atom_site_label_D
_geom_hbond_atom_site_label_H
_geom_hbond_atom_site_label_A
_geom_hbond_distance_DH
_geom_hbond_distance_HA
_geom_hbond_distance_DA
_geom_hbond_angle_DHA
_geom_hbond_publ_flag
O1W H1W1 Cl3 0.82 2.50 3.185(8) 142 yes
O1W H1W2 Cl5 0.82 2.41 3.095(10) 141 yes
O2W H2W1 Cl1 0.82 2.36 3.182(8) 180 yes
O2W H2W2 Cl6 0.82 2.31 3.123(10) 172 yes

loop_
_geom_torsion_atom_site_label_1
_geom_torsion_atom_site_label_2
_geom_torsion_atom_site_label_3
_geom_torsion_atom_site_label_4
_geom_torsion
N2 Ni1 N1 C9 177.9(11)
N4 Ni1 N1 C9 -12.7(11)
N3 Ni1 N1 C9 -91.1(11)
Cl2 Ni1 N1 C9 86.2(11)
N2 Ni1 N1 C1 3.7(6)
N4 Ni1 N1 C1 173.1(6)
N3 Ni1 N1 C1 94.6(6)
Cl2 Ni1 N1 C1 -88.1(6)
N4 Ni1 N2 C12 125.7(13)
N3 Ni1 N2 C12 84.5(10)
N1 Ni1 N2 C12 176.1(10)
Cl2 Ni1 N2 C12 -92.9(9)
Cl1 Ni1 N2 C12 -2.6(10)
N4 Ni1 N2 C6 -50.8(16)
N3 Ni1 N2 C6 -92.1(6)
N1 Ni1 N2 C6 -0.4(6)
Cl2 Ni1 N2 C6 90.6(6)
Cl1 Ni1 N2 C6 -179.2(6)
N2 Ni1 N3 C21 -12.3(9)
N4 Ni1 N3 C21 176.9(10)
N1 Ni1 N3 C21 -91.6(9)
Cl1 Ni1 N3 C21 84.4(9)
N2 Ni1 N3 C13 174.6(7)
N4 Ni1 N3 C13 3.8(6)
N1 Ni1 N3 C13 95.4(7)
Cl1 Ni1 N3 C13 -88.7(6)
N2 Ni1 N4 C24 136.4(12)
N3 Ni1 N4 C24 178.7(10)
N1 Ni1 N4 C24 87.2(10)
Cl2 Ni1 N4 C24 -4.5(9)
Cl1 Ni1 N4 C24 -94.8(9)
N2 Ni1 N4 C18 -45.3(17)
N3 Ni1 N4 C18 -3.0(6)
N1 Ni1 N4 C18 -94.5(7)
Cl2 Ni1 N4 C18 173.8(6)
Cl1 Ni1 N4 C18 83.5(6)
N6 Ni2 N5 C25 -17.4(6)
N8 Ni2 N5 C25 166.0(6)
O1W Ni2 N5 C25 73.5(6)
O2W Ni2 N5 C25 -106.4(6)
N5 Ni2 N6 C26 -13.7(6)
N7 Ni2 N6 C26 169.0(6)
O1W Ni2 N6 C26 -99.2(6)
O2W Ni2 N6 C26 80.3(6)
N6 Ni2 N7 C39 170.6(6)
N8 Ni2 N7 C39 -12.7(6)
O1W Ni2 N7 C39 80.1(6)
O2W Ni2 N7 C39 -100.0(6)
N5 Ni2 N8 C40 168.5(6)
N7 Ni2 N8 C40 -14.4(6)
O1W Ni2 N8 C40 -105.6(6)
O2W Ni2 N8 C40 74.9(6)
N10 Ni3 N9 C61 -179.0(11)
N12 Ni3 N9 C61 11.2(11)
N11 Ni3 N9 C61 90.2(11)
Cl4 Ni3 N9 C61 -86.3(10)
N10 Ni3 N9 C53 -2.5(6)
N12 Ni3 N9 C53 -172.2(6)
N11 Ni3 N9 C53 -93.3(6)
Cl4 Ni3 N9 C53 90.2(6)
N12 Ni3 N10 C64 -127.8(14)
N11 Ni3 N10 C64 -86.4(11)
N9 Ni3 N10 C64 -179.4(11)
Cl4 Ni3 N10 C64 90.3(10)
Cl3 Ni3 N10 C64 -0.9(11)
N12 Ni3 N10 C58 51.0(17)
N11 Ni3 N10 C58 92.3(7)
N9 Ni3 N10 C58 -0.7(6)
Cl4 Ni3 N10 C58 -91.0(6)
Cl3 Ni3 N10 C58 177.8(6)
N10 Ni3 N11 C73 11.2(10)
N12 Ni3 N11 C73 -177.6(10)
N9 Ni3 N11 C73 90.2(10)
Cl3 Ni3 N11 C73 -86.0(10)
N10 Ni3 N11 C65 -175.0(7)
N12 Ni3 N11 C65 -3.8(6)
N9 Ni3 N11 C65 -96.0(7)
Cl3 Ni3 N11 C65 87.8(6)
N10 Ni3 N12 C76 -134.3(13)
N11 Ni3 N12 C76 -176.6(11)
N9 Ni3 N12 C76 -83.9(10)
Cl4 Ni3 N12 C76 7.3(10)
Cl3 Ni3 N12 C76 98.3(10)
N10 Ni3 N12 C70 45.0(18)
N11 Ni3 N12 C70 2.7(6)
N9 Ni3 N12 C70 95.4(7)
Cl4 Ni3 N12 C70 -173.4(6)
Cl3 Ni3 N12 C70 -82.4(6)
C9 N1 C1 C2 2.9(12)
Ni1 N1 C1 C2 177.9(4)
C9 N1 C1 C6 178.4(8)
Ni1 N1 C1 C6 -6.7(8)
N1 C1 C2 C7 -5.1(9)
C6 C1 C2 C7 179.5(9)
N1 C1 C2 C3 175.4(7)
C6 C1 C2 C3 0.0
C7 C2 C3 C4 -179.5(10)
C1 C2 C3 C4 0.0
C2 C3 C4 C5 0.0
C3 C4 C5 C10 -179.2(10)
C3 C4 C5 C6 0.0
C12 N2 C6 C5 2.6(12)
Ni1 N2 C6 C5 179.3(3)
C12 N2 C6 C1 -179.7(8)
Ni1 N2 C6 C1 -3.0(8)
C10 C5 C6 N2 -3.1(9)
C4 C5 C6 N2 177.6(7)
C10 C5 C6 C1 179.3(9)
C4 C5 C6 C1 0.0
N1 C1 C6 N2 6.7(9)
C2 C1 C6 N2 -177.7(7)
N1 C1 C6 C5 -175.5(7)
C2 C1 C6 C5 0.0
C1 C2 C7 C8 3.8(15)
C3 C2 C7 C8 -176.7(9)
C2 C7 C8 C9 -0.5(18)
C1 N1 C9 C8 0.6(18)
Ni1 N1 C9 C8 -173.3(8)
C7 C8 C9 N1 -1.8(19)
C6 C5 C10 C11 1.2(15)
C4 C5 C10 C11 -179.6(9)
C5 C10 C11 C12 1.2(19)
C6 N2 C12 C11 0.0(17)
Ni1 N2 C12 C11 -176.3(7)
C10 C11 C12 N2 -1.8(18)
C21 N3 C13 C14 4.2(12)
Ni1 N3 C13 C14 177.9(4)
C21 N3 C13 C18 -178.0(8)
Ni1 N3 C13 C18 -4.2(8)
N3 C13 C14 C15 177.8(8)
C18 C13 C14 C15 0.0
N3 C13 C14 C19 -3.4(9)
C18 C13 C14 C19 178.8(8)
C13 C14 C15 C16 0.0
C19 C14 C15 C16 -178.7(8)
C14 C15 C16 C17 0.0
C15 C16 C17 C18 0.0
C15 C16 C17 C22 180.0(9)
C24 N4 C18 C17 -0.2(12)
Ni1 N4 C18 C17 -178.7(4)
C24 N4 C18 C13 -179.8(8)
Ni1 N4 C18 C13 1.8(8)
C16 C17 C18 N4 -179.6(8)
C22 C17 C18 N4 0.4(9)
C16 C17 C18 C13 0.0
C22 C17 C18 C13 180.0(8)
N3 C13 C18 N4 1.7(9)
C14 C13 C18 N4 179.6(8)
N3 C13 C18 C17 -177.9(8)
C14 C13 C18 C17 0.0
C13 C14 C19 C20 1.0(13)
C15 C14 C19 C20 179.8(8)
C14 C19 C20 C21 0.4(18)
C13 N3 C21 C20 -2.6(16)
Ni1 N3 C21 C20 -175.3(9)
C19 C20 C21 N3 0.3(18)
C18 C17 C22 C23 -0.7(15)
C16 C17 C22 C23 179.3(10)
C17 C22 C23 C24 0.6(19)
C18 N4 C24 C23 0.2(17)
Ni1 N4 C24 C23 178.4(9)
C22 C23 C24 N4 -0.4(19)
Ni2 N5 C25 C26 44.3(7)
Ni2 N5 C25 C27 172.0(5)
Ni2 N6 C26 C25 41.4(8)
Ni2 N6 C26 C33 172.4(6)
N5 C25 C26 N6 -56.9(8)
C27 C25 C26 N6 174.7(6)
N5 C25 C26 C33 173.2(6)
C27 C25 C26 C33 44.7(9)
N5 C25 C27 C28 120.6(7)
C26 C25 C27 C28 -115.4(6)
N5 C25 C27 C32 -59.6(9)
C26 C25 C27 C32 64.4(8)
C32 C27 C28 C29 0.0
C25 C27 C28 C29 179.8(7)
C27 C28 C29 C30 0.0
C28 C29 C30 C31 0.0
C29 C30 C31 C32 0.0
C30 C31 C32 C27 0.0
C28 C27 C32 C31 0.0
C25 C27 C32 C31 -179.8(7)
N6 C26 C33 C34 -70.8(8)
C25 C26 C33 C34 55.4(8)
N6 C26 C33 C38 108.3(7)
C25 C26 C33 C38 -125.6(6)
C38 C33 C34 C35 0.0
C26 C33 C34 C35 179.1(7)
C33 C34 C35 C36 0.0
C34 C35 C36 C37 0.0
C35 C36 C37 C38 0.0
C36 C37 C38 C33 0.0
C34 C33 C38 C37 0.0
C26 C33 C38 C37 -179.1(6)
Ni2 N7 C39 C41 164.2(5)
Ni2 N7 C39 C40 36.9(8)
Ni2 N8 C40 C47 163.6(5)
Ni2 N8 C40 C39 38.0(8)
N7 C39 C40 N8 -49.8(9)
C41 C39 C40 N8 -175.6(7)
N7 C39 C40 C47 -175.2(7)
C41 C39 C40 C47 59.0(9)
N7 C39 C41 C42 -73.0(8)
C40 C39 C41 C42 51.8(8)
N7 C39 C41 C46 107.8(7)
C40 C39 C41 C46 -127.3(6)
C46 C41 C42 C43 0.0
C39 C41 C42 C43 -179.1(8)
C41 C42 C43 C44 0.0
C42 C43 C44 C45 0.0
C43 C44 C45 C46 0.0
C44 C45 C46 C41 0.0
C42 C41 C46 C45 0.0
C39 C41 C46 C45 179.1(7)
N8 C40 C47 C48 117.7(6)
C39 C40 C47 C48 -118.8(6)
N8 C40 C47 C52 -62.3(8)
C39 C40 C47 C52 61.2(8)
C52 C47 C48 C49 0.0
C40 C47 C48 C49 180.0(6)
C47 C48 C49 C50 0.0
C48 C49 C50 C51 0.0
C49 C50 C51 C52 0.0
C50 C51 C52 C47 0.0
C48 C47 C52 C51 0.0
C40 C47 C52 C51 -180.0(7)
C61 N9 C53 C54 -0.1(13)
Ni3 N9 C53 C54 -177.0(3)
C61 N9 C53 C58 -177.7(8)
Ni3 N9 C53 C58 5.4(8)
N9 C53 C54 C55 -177.5(7)
C58 C53 C54 C55 0.0
N9 C53 C54 C59 1.8(9)
C58 C53 C54 C59 179.3(9)
C53 C54 C55 C56 0.0
C59 C54 C55 C56 -179.3(10)
C54 C55 C56 C57 0.0
C55 C56 C57 C62 179.6(10)
C55 C56 C57 C58 0.0
C64 N10 C58 C57 -1.3(12)
Ni3 N10 C58 C57 179.8(3)
C64 N10 C58 C53 -177.3(8)
Ni3 N10 C58 C53 3.8(8)
C62 C57 C58 N10 4.6(9)
C56 C57 C58 N10 -175.8(7)
C62 C57 C58 C53 -179.6(9)
C56 C57 C58 C53 0.0
N9 C53 C58 N10 -6.3(9)
C54 C53 C58 N10 176.0(7)
N9 C53 C58 C57 177.6(7)
C54 C53 C58 C57 0.0
C55 C54 C59 C60 177.4(10)
C53 C54 C59 C60 -1.9(16)
C54 C59 C60 C61 0(2)
C53 N9 C61 C60 -1.5(18)
Ni3 N9 C61 C60 174.8(9)
C59 C60 C61 N9 1(2)
C56 C57 C62 C63 175.7(8)
C58 C57 C62 C63 -4.7(14)
C57 C62 C63 C64 1.9(18)
C58 N10 C64 C63 -1.7(18)
Ni3 N10 C64 C63 177.0(8)
C62 C63 C64 N10 1.4(19)
C73 N11 C65 C66 -3.5(12)
Ni3 N11 C65 C66 -178.0(4)
C73 N11 C65 C70 178.9(8)
Ni3 N11 C65 C70 4.4(8)
N11 C65 C66 C67 -177.6(8)
C70 C65 C66 C67 0.0
N11 C65 C66 C71 5.9(9)
C70 C65 C66 C71 -176.5(8)
C65 C66 C67 C68 0.0
C71 C66 C67 C68 176.3(8)
C66 C67 C68 C69 0.0
C67 C68 C69 C70 0.0
C67 C68 C69 C74 179.4(8)
C76 N12 C70 C69 -1.8(12)
Ni3 N12 C70 C69 178.9(4)
C76 N12 C70 C65 178.1(8)
Ni3 N12 C70 C65 -1.2(8)
C68 C69 C70 N12 179.9(8)
C74 C69 C70 N12 0.5(9)
C68 C69 C70 C65 0.0
C74 C69 C70 C65 -179.4(8)
N11 C65 C70 N12 -2.2(9)
C66 C65 C70 N12 -179.9(8)
N11 C65 C70 C69 177.7(8)
C66 C65 C70 C69 0.0
C65 C66 C71 C72 -4.0(14)
C67 C66 C71 C72 179.6(9)
C66 C71 C72 C73 -0.2(18)
C65 N11 C73 C72 -1.1(16)
Ni3 N11 C73 C72 172.4(9)
C71 C72 C73 N11 2.8(18)
C68 C69 C74 C75 179.7(9)
C70 C69 C74 C75 -0.9(14)
C69 C74 C75 C76 2.6(19)
C70 N12 C76 C75 3.5(18)
Ni3 N12 C76 C75 -177.2(9)
C74 C75 C76 N12 -4(2)
